data_1508747
loop_
_publ_author_name
'Wang, Lu'
'Xie, Xin'
'Liu, Yuanhong'

_publ_section_title
;
 Facile Synthesis of Fully Substituted Dihydro-\b-carbolines via
 Br\/onsted Acid Promoted Cascade Reactions of \a-Indolyl Propargylic
 Alcohols with Nitrones.
;
_journal_issue 23
_journal_name_full 'Organic letters'
_journal_page_first 5848
_journal_page_last 5851
_journal_paper_doi 10.1021/ol302695p
_journal_volume 14
_journal_year 2012
_chemical_formula_sum 'C37 H28 N2 O'
_chemical_formula_weight 516.61
_chemical_name_systematic
; 
 ? 
;
_space_group_IT_number 2
_symmetry_cell_setting triclinic
_symmetry_space_group_name_Hall '-P 1'
_symmetry_space_group_name_H-M 'P -1'
_atom_sites_solution_hydrogens geom
_atom_sites_solution_primary direct
_atom_sites_solution_secondary difmap
_audit_creation_method SHELXL-97
_cell_angle_alpha 104.931(2)
_cell_angle_beta 103.435(2)
_cell_angle_gamma 103.977(2)
_cell_formula_units_Z 2
_cell_length_a 9.4671(15)
_cell_length_b 11.5833(19)
_cell_length_c 13.909(2)
_cell_measurement_reflns_used 4870
_cell_measurement_temperature 133(2)
_cell_measurement_theta_max 27.73
_cell_measurement_theta_min 2.38
_cell_volume 1357.7(4)
_computing_cell_refinement 'Bruker SAINT'
_computing_data_collection 'Bruker APEX2'
_computing_data_reduction 'Bruker SAINT'
_computing_molecular_graphics 'Bruker SHELXTL'
_computing_publication_material 'Bruker SHELXTL'
_computing_structure_refinement 'SHELXL-97 (Sheldrick, 1997)'
_computing_structure_solution 'SHELXS-97 (Sheldrick, 1990)'
_diffrn_ambient_temperature 133(2)
_diffrn_measured_fraction_theta_full 0.978
_diffrn_measured_fraction_theta_max 0.978
_diffrn_measurement_device_type 'Bruker APEX-II CCD'
_diffrn_measurement_method '\f and \w scans'
_diffrn_radiation_monochromator graphite
_diffrn_radiation_source 'fine-focus sealed tube'
_diffrn_radiation_type MoK\a
_diffrn_radiation_wavelength 0.71073
_diffrn_reflns_av_R_equivalents 0.0209
_diffrn_reflns_av_sigmaI/netI 0.0376
_diffrn_reflns_limit_h_max 9
_diffrn_reflns_limit_h_min -12
_diffrn_reflns_limit_k_max 14
_diffrn_reflns_limit_k_min -14
_diffrn_reflns_limit_l_max 17
_diffrn_reflns_limit_l_min -17
_diffrn_reflns_number 9696
_diffrn_reflns_theta_full 27.00
_diffrn_reflns_theta_max 27.00
_diffrn_reflns_theta_min 1.60
_diffrn_standards_number 0
_exptl_absorpt_coefficient_mu 0.076
_exptl_absorpt_correction_T_max 0.9865
_exptl_absorpt_correction_T_min 0.9776
_exptl_absorpt_correction_type multi-scan
_exptl_absorpt_process_details sadabs
_exptl_crystal_colour orange
_exptl_crystal_density_diffrn 1.264
_exptl_crystal_density_method 'not measured'
_exptl_crystal_description block
_exptl_crystal_F_000 544
_exptl_crystal_size_max 0.30
_exptl_crystal_size_mid 0.25
_exptl_crystal_size_min 0.18
_refine_diff_density_max 0.301
_refine_diff_density_min -0.344
_refine_diff_density_rms 0.082
_refine_ls_extinction_method none
_refine_ls_goodness_of_fit_ref 1.108
_refine_ls_hydrogen_treatment constr
_refine_ls_matrix_type full
_refine_ls_number_parameters 362
_refine_ls_number_reflns 5784
_refine_ls_number_restraints 0
_refine_ls_restrained_S_all 1.108
_refine_ls_R_factor_all 0.0770
_refine_ls_R_factor_gt 0.0650
_refine_ls_shift/su_max 0.005
_refine_ls_shift/su_mean 0.001
_refine_ls_structure_factor_coef Fsqd
_refine_ls_weighting_details 'calc w=1/[\s^2^(Fo^2^)+(0.0777P)^2^+3.1304P] where P=(Fo^2^+2Fc^2^)/3'
_refine_ls_weighting_scheme calc
_refine_ls_wR_factor_gt 0.2116
_refine_ls_wR_factor_ref 0.2241
_reflns_number_gt 4802
_reflns_number_total 5784
_reflns_threshold_expression >2sigma(I)
_cod_data_source_file ol302695p_si_002.cif
_cod_data_source_block mo_dm11106_0m
_cod_depositor_comments
;
The following automatic conversions were performed:

'_symmetry_cell_setting' value 'Triclinic' changed to 'triclinic'
according to /home/saulius/struct/CIF-dictionaries/cif_core.dic
dictionary named 'cif_core.dic' version 2.4.2 from 2011-04-26.

Automatic conversion script
Id: cif_fix_values 1891 2012-01-12 08:04:46Z andrius 
;
_cod_original_sg_symbol_H-M P-1
_cod_database_code 1508747

loop_
_symmetry_equiv_pos_as_xyz
'x, y, z'
'-x, -y, -z'

loop_
_atom_site_label
_atom_site_type_symbol
_atom_site_fract_x
_atom_site_fract_y
_atom_site_fract_z
_atom_site_U_iso_or_equiv
_atom_site_adp_type
_atom_site_occupancy
_atom_site_symmetry_multiplicity
_atom_site_calc_flag
_atom_site_refinement_flags
N1 N 0.5987(3) 0.0996(2) 0.12296(18) 0.0205(5) Uani 1 1 d .
N2 N 0.3319(3) 0.2781(2) 0.15967(18) 0.0194(5) Uani 1 1 d .
O1 O 0.0375(2) 0.2186(2) 0.26932(18) 0.0295(5) Uani 1 1 d .
C1 C 0.5828(3) -0.0112(3) 0.1459(2) 0.0221(6) Uani 1 1 d .
C2 C 0.6600(4) -0.0989(3) 0.1256(2) 0.0263(6) Uani 1 1 d .
H2 H 0.7381 -0.0862 0.0935 0.032 Uiso 1 1 calc R
C3 C 0.6188(4) -0.2044(3) 0.1540(3) 0.0314(7) Uani 1 1 d .
H3 H 0.6699 -0.2652 0.1415 0.038 Uiso 1 1 calc R
C4 C 0.5032(4) -0.2245(3) 0.2012(2) 0.0308(7) Uani 1 1 d .
H4 H 0.4771 -0.2986 0.2195 0.037 Uiso 1 1 calc R
C5 C 0.4265(3) -0.1372(3) 0.2213(2) 0.0245(6) Uani 1 1 d .
H5 H 0.3480 -0.1513 0.2529 0.029 Uiso 1 1 calc R
C6 C 0.4667(3) -0.0281(3) 0.1944(2) 0.0208(6) Uani 1 1 d .
C7 C 0.4133(3) 0.0793(3) 0.1998(2) 0.0188(5) Uani 1 1 d .
C8 C 0.4973(3) 0.1526(3) 0.1560(2) 0.0196(5) Uani 1 1 d .
C9 C 0.7134(3) 0.1541(3) 0.0794(2) 0.0249(6) Uani 1 1 d .
H9A H 0.6850 0.2189 0.0534 0.037 Uiso 1 1 calc R
H9B H 0.7189 0.0878 0.0215 0.037 Uiso 1 1 calc R
H9C H 0.8136 0.1921 0.1340 0.037 Uiso 1 1 calc R
C10 C 0.3012(3) 0.1197(3) 0.2438(2) 0.0191(5) Uani 1 1 d .
C11 C 0.2641(3) 0.2187(3) 0.2218(2) 0.0185(5) Uani 1 1 d .
C12 C 0.1595(3) 0.2793(3) 0.2662(2) 0.0203(6) Uani 1 1 d .
C13 C 0.2112(3) 0.4210(3) 0.3058(2) 0.0207(6) Uani 1 1 d .
C14 C 0.1033(3) 0.4834(3) 0.2908(2) 0.0249(6) Uani 1 1 d .
H14 H -0.0018 0.4364 0.2550 0.030 Uiso 1 1 calc R
C15 C 0.1495(4) 0.6136(3) 0.3280(2) 0.0292(7) Uani 1 1 d .
H15 H 0.0767 0.6565 0.3160 0.035 Uiso 1 1 calc R
C16 C 0.3030(4) 0.6821(3) 0.3832(3) 0.0310(7) Uani 1 1 d .
H16 H 0.3347 0.7716 0.4090 0.037 Uiso 1 1 calc R
C17 C 0.4093(4) 0.6203(3) 0.4005(3) 0.0301(7) Uani 1 1 d .
H17 H 0.5133 0.6673 0.4397 0.036 Uiso 1 1 calc R
C18 C 0.3644(3) 0.4899(3) 0.3610(2) 0.0247(6) Uani 1 1 d .
H18 H 0.4380 0.4476 0.3715 0.030 Uiso 1 1 calc R
C19 C 0.2472(3) 0.0622(2) 0.3184(2) 0.0202(6) Uani 1 1 d .
C20 C 0.0951(4) -0.0079(3) 0.2970(3) 0.0292(7) Uani 1 1 d .
H20 H 0.0212 -0.0194 0.2331 0.035 Uiso 1 1 calc R
C21 C 0.0502(4) -0.0611(3) 0.3681(3) 0.0392(8) Uani 1 1 d .
H21 H -0.0539 -0.1094 0.3522 0.047 Uiso 1 1 calc R
C22 C 0.1560(5) -0.0443(3) 0.4620(3) 0.0413(9) Uani 1 1 d .
H22 H 0.1243 -0.0798 0.5110 0.050 Uiso 1 1 calc R
C23 C 0.3080(4) 0.0245(3) 0.4843(3) 0.0354(8) Uani 1 1 d .
H23 H 0.3811 0.0365 0.5487 0.043 Uiso 1 1 calc R
C24 C 0.3533(4) 0.0758(3) 0.4123(2) 0.0268(6) Uani 1 1 d .
H24 H 0.4583 0.1210 0.4272 0.032 Uiso 1 1 calc R
C25 C 0.4876(3) 0.2796(3) 0.1569(2) 0.0188(5) Uani 1 1 d .
H25 H 0.4986 0.2911 0.0899 0.023 Uiso 1 1 calc R
C26 C 0.6152(3) 0.3858(3) 0.2486(2) 0.0208(6) Uani 1 1 d .
C27 C 0.6821(3) 0.3659(3) 0.3403(2) 0.0249(6) Uani 1 1 d .
H27 H 0.6548 0.2835 0.3449 0.030 Uiso 1 1 calc R
C28 C 0.7887(4) 0.4658(3) 0.4255(3) 0.0320(7) Uani 1 1 d .
H28 H 0.8348 0.4510 0.4876 0.038 Uiso 1 1 calc R
C29 C 0.8279(4) 0.5858(3) 0.4204(3) 0.0403(9) Uani 1 1 d .
H29 H 0.8976 0.6544 0.4796 0.048 Uiso 1 1 calc R
C30 C 0.7652(4) 0.6059(3) 0.3288(4) 0.0490(11) Uani 1 1 d .
H30 H 0.7936 0.6884 0.3244 0.059 Uiso 1 1 calc R
C31 C 0.6610(4) 0.5064(3) 0.2429(3) 0.0362(8) Uani 1 1 d .
H31 H 0.6206 0.5209 0.1795 0.043 Uiso 1 1 calc R
C32 C 0.2323(3) 0.3033(3) 0.0804(2) 0.0221(6) Uani 1 1 d .
C33 C 0.2795(4) 0.4114(3) 0.0536(3) 0.0324(7) Uani 1 1 d .
H33 H 0.3811 0.4682 0.0868 0.039 Uiso 1 1 calc R
C34 C 0.1776(5) 0.4353(4) -0.0214(3) 0.0457(10) Uani 1 1 d .
H34 H 0.2100 0.5091 -0.0390 0.055 Uiso 1 1 calc R
C35 C 0.0295(5) 0.3543(5) -0.0712(3) 0.0480(11) Uani 1 1 d .
H35 H -0.0394 0.3720 -0.1225 0.058 Uiso 1 1 calc R
C36 C -0.0167(4) 0.2479(4) -0.0456(3) 0.0415(9) Uani 1 1 d .
H36 H -0.1186 0.1918 -0.0793 0.050 Uiso 1 1 calc R
C37 C 0.0840(4) 0.2208(3) 0.0295(2) 0.0294(7) Uani 1 1 d .
H37 H 0.0511 0.1460 0.0457 0.035 Uiso 1 1 calc R

loop_
_atom_site_aniso_label
_atom_site_aniso_U_11
_atom_site_aniso_U_22
_atom_site_aniso_U_33
_atom_site_aniso_U_23
_atom_site_aniso_U_13
_atom_site_aniso_U_12
N1 0.0201(11) 0.0224(12) 0.0214(11) 0.0059(9) 0.0083(9) 0.0107(9)
N2 0.0163(11) 0.0239(12) 0.0214(11) 0.0094(9) 0.0064(9) 0.0101(9)
O1 0.0226(11) 0.0296(11) 0.0409(13) 0.0133(10) 0.0135(9) 0.0116(9)
C1 0.0232(14) 0.0211(13) 0.0176(13) 0.0030(11) 0.0013(11) 0.0078(11)
C2 0.0285(15) 0.0304(15) 0.0219(14) 0.0060(12) 0.0068(12) 0.0167(13)
C3 0.0397(18) 0.0286(16) 0.0306(16) 0.0074(13) 0.0096(14) 0.0229(14)
C4 0.0418(18) 0.0260(15) 0.0268(15) 0.0090(12) 0.0086(13) 0.0164(14)
C5 0.0284(15) 0.0223(14) 0.0211(14) 0.0055(11) 0.0052(11) 0.0093(12)
C6 0.0203(13) 0.0220(13) 0.0167(12) 0.0028(10) 0.0021(10) 0.0082(11)
C7 0.0173(12) 0.0193(13) 0.0173(12) 0.0035(10) 0.0028(10) 0.0066(10)
C8 0.0180(12) 0.0213(13) 0.0180(12) 0.0034(10) 0.0032(10) 0.0094(10)
C9 0.0188(13) 0.0301(15) 0.0250(14) 0.0056(12) 0.0087(11) 0.0082(11)
C10 0.0168(12) 0.0194(13) 0.0178(12) 0.0032(10) 0.0034(10) 0.0055(10)
C11 0.0164(12) 0.0198(13) 0.0178(12) 0.0048(10) 0.0040(10) 0.0063(10)
C12 0.0201(13) 0.0244(14) 0.0186(13) 0.0085(11) 0.0054(10) 0.0102(11)
C13 0.0235(14) 0.0251(14) 0.0169(12) 0.0070(11) 0.0091(11) 0.0111(11)
C14 0.0250(14) 0.0304(15) 0.0222(14) 0.0098(12) 0.0074(11) 0.0128(12)
C15 0.0399(17) 0.0334(16) 0.0242(15) 0.0132(13) 0.0129(13) 0.0225(14)
C16 0.0416(18) 0.0231(15) 0.0319(16) 0.0097(13) 0.0172(14) 0.0104(13)
C17 0.0282(15) 0.0276(15) 0.0329(16) 0.0056(13) 0.0130(13) 0.0073(12)
C18 0.0225(14) 0.0280(15) 0.0253(14) 0.0068(12) 0.0098(11) 0.0111(12)
C19 0.0246(14) 0.0161(12) 0.0214(13) 0.0044(10) 0.0093(11) 0.0094(10)
C20 0.0282(15) 0.0232(14) 0.0373(17) 0.0113(13) 0.0122(13) 0.0071(12)
C21 0.0382(18) 0.0280(17) 0.064(2) 0.0208(17) 0.0322(18) 0.0115(14)
C22 0.066(2) 0.0366(19) 0.052(2) 0.0295(17) 0.043(2) 0.0297(18)
C23 0.054(2) 0.0352(18) 0.0299(16) 0.0158(14) 0.0194(15) 0.0248(16)
C24 0.0326(16) 0.0243(14) 0.0244(14) 0.0082(12) 0.0086(12) 0.0111(12)
C25 0.0170(12) 0.0224(13) 0.0204(13) 0.0084(11) 0.0079(10) 0.0090(10)
C26 0.0170(12) 0.0210(13) 0.0252(14) 0.0075(11) 0.0080(11) 0.0064(10)
C27 0.0246(14) 0.0253(14) 0.0242(14) 0.0090(12) 0.0087(12) 0.0052(12)
C28 0.0263(15) 0.0386(18) 0.0254(15) 0.0075(13) 0.0074(13) 0.0044(13)
C29 0.0256(16) 0.0296(17) 0.048(2) -0.0022(15) 0.0043(15) 0.0015(13)
C30 0.0316(18) 0.0226(17) 0.079(3) 0.0191(18) -0.0004(18) 0.0001(14)
C31 0.0261(16) 0.0293(16) 0.051(2) 0.0206(15) 0.0035(14) 0.0051(13)
C32 0.0264(14) 0.0280(14) 0.0174(13) 0.0075(11) 0.0082(11) 0.0170(12)
C33 0.0364(17) 0.0335(17) 0.0358(17) 0.0162(14) 0.0132(14) 0.0193(14)
C34 0.061(2) 0.060(2) 0.045(2) 0.036(2) 0.0257(19) 0.041(2)
C35 0.047(2) 0.090(3) 0.0308(18) 0.033(2) 0.0157(16) 0.047(2)
C36 0.0313(17) 0.073(3) 0.0213(15) 0.0152(17) 0.0050(13) 0.0231(18)
C37 0.0262(15) 0.0422(18) 0.0219(14) 0.0096(13) 0.0081(12) 0.0153(13)

loop_
_atom_type_symbol
_atom_type_description
_atom_type_scat_dispersion_real
_atom_type_scat_dispersion_imag
_atom_type_scat_source
C C 0.0033 0.0016 'International Tables Vol C Tables 4.2.6.8 and 6.1.1.4'
H H 0.0000 0.0000 'International Tables Vol C Tables 4.2.6.8 and 6.1.1.4'
N N 0.0061 0.0033 'International Tables Vol C Tables 4.2.6.8 and 6.1.1.4'
O O 0.0106 0.0060 'International Tables Vol C Tables 4.2.6.8 and 6.1.1.4'

loop_
_geom_angle_atom_site_label_1
_geom_angle_atom_site_label_2
_geom_angle_atom_site_label_3
_geom_angle
C8 N1 C1 108.0(2)
C8 N1 C9 126.5(2)
C1 N1 C9 125.3(2)
C11 N2 C32 116.7(2)
C11 N2 C25 120.5(2)
C32 N2 C25 120.5(2)
N1 C1 C2 129.1(3)
N1 C1 C6 108.7(2)
C2 C1 C6 122.1(3)
C3 C2 C1 117.5(3)
C3 C2 H2 121.3
C1 C2 H2 121.3
C2 C3 C4 121.8(3)
C2 C3 H3 119.1
C4 C3 H3 119.1
C5 C4 C3 120.7(3)
C5 C4 H4 119.6
C3 C4 H4 119.6
C4 C5 C6 119.0(3)
C4 C5 H5 120.5
C6 C5 H5 120.5
C5 C6 C1 118.9(3)
C5 C6 C7 135.3(3)
C1 C6 C7 105.7(2)
C8 C7 C6 106.6(2)
C8 C7 C10 120.5(2)
C6 C7 C10 132.8(3)
N1 C8 C7 110.9(2)
N1 C8 C25 125.7(3)
C7 C8 C25 123.0(2)
N1 C9 H9A 109.5
N1 C9 H9B 109.5
H9A C9 H9B 109.5
N1 C9 H9C 109.5
H9A C9 H9C 109.5
H9B C9 H9C 109.5
C11 C10 C7 116.6(2)
C11 C10 C19 123.8(2)
C7 C10 C19 119.3(2)
C10 C11 N2 121.2(2)
C10 C11 C12 124.2(2)
N2 C11 C12 114.5(2)
O1 C12 C11 122.7(3)
O1 C12 C13 120.6(3)
C11 C12 C13 116.7(2)
C18 C13 C14 119.9(3)
C18 C13 C12 120.5(2)
C14 C13 C12 119.5(3)
C15 C14 C13 119.9(3)
C15 C14 H14 120.1
C13 C14 H14 120.1
C14 C15 C16 119.9(3)
C14 C15 H15 120.1
C16 C15 H15 120.1
C17 C16 C15 120.3(3)
C17 C16 H16 119.9
C15 C16 H16 119.9
C16 C17 C18 120.1(3)
C16 C17 H17 119.9
C18 C17 H17 119.9
C17 C18 C13 119.9(3)
C17 C18 H18 120.1
C13 C18 H18 120.1
C20 C19 C24 118.2(3)
C20 C19 C10 122.6(3)
C24 C19 C10 119.2(3)
C21 C20 C19 120.6(3)
C21 C20 H20 119.7
C19 C20 H20 119.7
C22 C21 C20 120.5(3)
C22 C21 H21 119.8
C20 C21 H21 119.8
C23 C22 C21 119.7(3)
C23 C22 H22 120.2
C21 C22 H22 120.2
C22 C23 C24 119.8(3)
C22 C23 H23 120.1
C24 C23 H23 120.1
C23 C24 C19 121.1(3)
C23 C24 H24 119.4
C19 C24 H24 119.4
N2 C25 C8 106.4(2)
N2 C25 C26 113.1(2)
C8 C25 C26 111.8(2)
N2 C25 H25 108.5
C8 C25 H25 108.5
C26 C25 H25 108.5
C27 C26 C31 118.5(3)
C27 C26 C25 121.5(2)
C31 C26 C25 120.0(3)
C26 C27 C28 120.5(3)
C26 C27 H27 119.8
C28 C27 H27 119.8
C29 C28 C27 120.4(3)
C29 C28 H28 119.8
C27 C28 H28 119.8
C28 C29 C30 119.5(3)
C28 C29 H29 120.2
C30 C29 H29 120.2
C29 C30 C31 120.4(3)
C29 C30 H30 119.8
C31 C30 H30 119.8
C30 C31 C26 120.6(3)
C30 C31 H31 119.7
C26 C31 H31 119.7
C37 C32 C33 119.1(3)
C37 C32 N2 119.7(3)
C33 C32 N2 121.2(3)
C34 C33 C32 119.6(3)
C34 C33 H33 120.2
C32 C33 H33 120.2
C33 C34 C35 121.4(4)
C33 C34 H34 119.3
C35 C34 H34 119.3
C36 C35 C34 119.1(3)
C36 C35 H35 120.4
C34 C35 H35 120.4
C35 C36 C37 120.8(4)
C35 C36 H36 119.6
C37 C36 H36 119.6
C32 C37 C36 119.9(3)
C32 C37 H37 120.0
C36 C37 H37 120.0

loop_
_geom_bond_atom_site_label_1
_geom_bond_atom_site_label_2
_geom_bond_distance
N1 C8 1.362(3)
N1 C1 1.382(4)
N1 C9 1.455(4)
N2 C11 1.408(4)
N2 C32 1.416(3)
N2 C25 1.480(3)
O1 C12 1.215(4)
C1 C2 1.398(4)
C1 C6 1.418(4)
C2 C3 1.375(5)
C2 H2 0.9500
C3 C4 1.404(5)
C3 H3 0.9500
C4 C5 1.390(4)
C4 H4 0.9500
C5 C6 1.400(4)
C5 H5 0.9500
C6 C7 1.443(4)
C7 C8 1.375(4)
C7 C10 1.454(4)
C8 C25 1.494(4)
C9 H9A 0.9800
C9 H9B 0.9800
C9 H9C 0.9800
C10 C11 1.363(4)
C10 C19 1.489(4)
C11 C12 1.501(4)
C12 C13 1.502(4)
C13 C18 1.392(4)
C13 C14 1.395(4)
C14 C15 1.382(4)
C14 H14 0.9500
C15 C16 1.393(5)
C15 H15 0.9500
C16 C17 1.381(5)
C16 H16 0.9500
C17 C18 1.385(4)
C17 H17 0.9500
C18 H18 0.9500
C19 C20 1.391(4)
C19 C24 1.396(4)
C20 C21 1.385(5)
C20 H20 0.9500
C21 C22 1.384(6)
C21 H21 0.9500
C22 C23 1.383(6)
C22 H22 0.9500
C23 C24 1.387(4)
C23 H23 0.9500
C24 H24 0.9500
C25 C26 1.535(4)
C25 H25 1.0000
C26 C27 1.388(4)
C26 C31 1.388(4)
C27 C28 1.391(4)
C27 H27 0.9500
C28 C29 1.374(5)
C28 H28 0.9500
C29 C30 1.378(6)
C29 H29 0.9500
C30 C31 1.387(5)
C30 H30 0.9500
C31 H31 0.9500
C32 C37 1.388(4)
C32 C33 1.399(4)
C33 C34 1.380(5)
C33 H33 0.9500
C34 C35 1.380(6)
C34 H34 0.9500
C35 C36 1.369(6)
C35 H35 0.9500
C36 C37 1.396(4)
C36 H36 0.9500
C37 H37 0.9500
